data_4033827
loop_
_publ_author_name
'Taschner, Ian S.'
'Walker, Tia L.'
'DeHaan, Hunter S.'
'Schrage, Briana R.'
'Ziegler, Christopher J.'
'Taschner, Michael J.'

_publ_section_title
;
 Synthesis, Characterization, and Copper(II) Chelates of
 1,11-Dithia-4,8-diazacyclotetradecane.
;
_journal_issue 17
_journal_name_full 'The Journal of organic chemistry'
_journal_page_first 11091
_journal_page_last 11102
_journal_paper_doi 10.1021/acs.joc.9b01682
_journal_volume 84
_journal_year 2019
_chemical_formula_sum 'C10 H22 Cl2 Cu N2 O8 S2'
_chemical_formula_weight 496.85
_space_group_crystal_system orthorhombic
_space_group_IT_number 62
_space_group_name_Hall '-P 2ac 2n'
_space_group_name_H-M_alt 'P n m a'
_atom_sites_solution_hydrogens geom
_audit_creation_method SHELXL-2016/6
_cell_angle_alpha 90
_cell_angle_beta 90
_cell_angle_gamma 90
_cell_formula_units_Z 4
_cell_length_a 14.0671(10)
_cell_length_b 9.6321(7)
_cell_length_c 13.0463(9)
_cell_measurement_reflns_used 9963
_cell_measurement_temperature 100(2)
_cell_measurement_theta_max 26.51
_cell_measurement_theta_min 2.63
_cell_volume 1767.7(2)
_computing_cell_refinement 'Bruker SAINT'
_computing_data_collection 'Bruker APEX2'
_computing_data_reduction 'Bruker SAINT'
_computing_molecular_graphics 'Bruker SHELXTL'
_computing_publication_material 'Bruker SHELXTL'
_computing_structure_refinement 'SHELXL-2016/6 (Sheldrick, 2016)'
_computing_structure_solution 'SHELXT 2014/5 (Sheldrick, 2014)'
_diffrn_ambient_temperature 100(2)
_diffrn_measured_fraction_theta_full 1.000
_diffrn_measured_fraction_theta_max 1.000
_diffrn_measurement_device_type 'Bruker APEX-II CCD'
_diffrn_measurement_method '\f and \w scans'
_diffrn_radiation_type MoK\a
_diffrn_radiation_wavelength 0.71073
_diffrn_reflns_av_R_equivalents 0.0504
_diffrn_reflns_av_unetI/netI 0.0271
_diffrn_reflns_Laue_measured_fraction_full 1.000
_diffrn_reflns_Laue_measured_fraction_max 1.000
_diffrn_reflns_limit_h_max 16
_diffrn_reflns_limit_h_min -16
_diffrn_reflns_limit_k_max 11
_diffrn_reflns_limit_k_min -11
_diffrn_reflns_limit_l_max 15
_diffrn_reflns_limit_l_min -14
_diffrn_reflns_number 20418
_diffrn_reflns_point_group_measured_fraction_full 1.000
_diffrn_reflns_point_group_measured_fraction_max 1.000
_diffrn_reflns_theta_full 25.049
_diffrn_reflns_theta_max 25.049
_diffrn_reflns_theta_min 2.129
_exptl_absorpt_coefficient_mu 1.817
_exptl_absorpt_correction_type multi-scan
_exptl_absorpt_process_details SADABS
_exptl_crystal_colour purple
_exptl_crystal_density_diffrn 1.867
_exptl_crystal_density_meas ?
_exptl_crystal_density_method 'not measured'
_exptl_crystal_description block
_exptl_crystal_F_000 1020
_exptl_crystal_size_max 0.430
_exptl_crystal_size_mid 0.259
_exptl_crystal_size_min 0.230
_exptl_transmission_factor_max 0.7457
_exptl_transmission_factor_min 0.6310
_refine_diff_density_max 1.917
_refine_diff_density_min -2.625
_refine_diff_density_rms 0.299
_refine_ls_extinction_method none
_refine_ls_goodness_of_fit_ref 1.326
_refine_ls_hydrogen_treatment constr
_refine_ls_matrix_type full
_refine_ls_number_parameters 136
_refine_ls_number_reflns 1675
_refine_ls_number_restraints 18
_refine_ls_restrained_S_all 1.327
_refine_ls_R_factor_all 0.1263
_refine_ls_R_factor_gt 0.1251
_refine_ls_shift/su_max 0.000
_refine_ls_shift/su_mean 0.000
_refine_ls_structure_factor_coef Fsqd
_refine_ls_weighting_details 'w=1/[\s^2^(Fo^2^)+95.9858P] where P=(Fo^2^+2Fc^2^)/3'
_refine_ls_weighting_scheme calc
_refine_ls_wR_factor_gt 0.3006
_refine_ls_wR_factor_ref 0.3010
_reflns_Friedel_coverage 0.000
_reflns_number_gt 1623
_reflns_number_total 1675
_reflns_threshold_expression 'I > 2\s(I)'
_cod_data_source_file jo9b01682_si_009.cif
_cod_data_source_block L1Cu(ClO4)2
_cod_depositor_comments
;
The following automatic conversions were performed:

data item '_exptl_crystal_density_meas' value 'not measured' was
changed to '?' -- the value is perceived as not measured.

Automatic conversion script
Id: cif_fix_values 6909 2019-04-08 15:41:33Z antanas 
;
_cod_database_code 4033827
_shelx_shelxl_version_number 2016/6
_shelx_space_group_comment
; 
The symmetry employed for this shelxl refinement is uniquely defined 
by the following loop, which should always be used as a source of 
symmetry information in preference to the above space-group names. 
They are only intended as comments. 
;
_shelx_estimated_absorpt_t_min 0.509
_shelx_estimated_absorpt_t_max 0.680

loop_
_space_group_symop_operation_xyz
'x, y, z'
'x+1/2, -y+1/2, -z+1/2'
'-x, y+1/2, -z'
'-x+1/2, -y, z+1/2'
'-x, -y, -z'
'-x-1/2, y-1/2, z-1/2'
'x, -y-1/2, z'
'x-1/2, y, -z-1/2'

loop_
_atom_site_label
_atom_site_type_symbol
_atom_site_fract_x
_atom_site_fract_y
_atom_site_fract_z
_atom_site_U_iso_or_equiv
_atom_site_adp_type
_atom_site_occupancy
_atom_site_site_symmetry_order
_atom_site_calc_flag
_atom_site_refinement_flags_posn
_atom_site_refinement_flags_adp
_atom_site_refinement_flags_occupancy
_atom_site_disorder_assembly
_atom_site_disorder_group
C1 C 0.501(2) 0.250000 0.909(2) 0.060(8) Uani 1 2 d S TU P . .
H1A H 0.485220 0.250002 0.983268 0.072 Uiso 1 2 calc R U P . .
H1B H 0.440488 0.250001 0.870859 0.072 Uiso 1 2 calc R U P . .
C2 C 0.5532(13) 0.382(2) 0.8853(13) 0.045(4) Uani 1 1 d . U . . .
H2A H 0.522554 0.460289 0.921822 0.054 Uiso 1 1 calc R U . . .
H2B H 0.619575 0.374766 0.909887 0.054 Uiso 1 1 calc R U . . .
C3 C 0.6160(13) 0.523(2) 0.7463(15) 0.049(5) Uani 1 1 d . . . . .
H3A H 0.682647 0.494361 0.758115 0.059 Uiso 1 1 calc R U . . .
H3B H 0.602828 0.604056 0.791074 0.059 Uiso 1 1 calc R U . . .
C4 C 0.6044(13) 0.5672(18) 0.6339(14) 0.043(5) Uani 1 1 d . . . . .
H4A H 0.656738 0.630403 0.614001 0.051 Uiso 1 1 calc R U . . .
H4B H 0.543468 0.617287 0.624888 0.051 Uiso 1 1 calc R U . . .
C5 C 0.7317(10) 0.382(2) 0.5365(12) 0.037(4) Uani 1 1 d . . . . .
H5A H 0.760229 0.460542 0.498119 0.044 Uiso 1 1 calc R U . . .
H5B H 0.762736 0.377769 0.604544 0.044 Uiso 1 1 calc R U . . .
C6 C 0.7497(15) 0.250000 0.4799(16) 0.036(6) Uani 1 2 d S T P . .
H6A H 0.816806 0.249998 0.457173 0.043 Uiso 1 2 calc R U P . .
H6B H 0.709582 0.250000 0.417573 0.043 Uiso 1 2 calc R U P . .
Cl1 Cl 0.8727(3) 0.750000 0.6895(4) 0.0303(13) Uani 1 2 d S T P . .
Cl2 Cl 0.3250(4) 0.250000 0.6470(4) 0.049(2) Uani 1 2 d S T P . .
Cu1 Cu 0.57150(16) 0.250000 0.67772(17) 0.0175(6) Uani 1 2 d S T P . .
N1 N 0.5533(10) 0.4109(17) 0.7736(11) 0.045(4) Uani 1 1 d . U . . .
H1 H 0.487944 0.446301 0.758473 0.054 Uiso 1 1 calc R U . . .
O1 O 0.7767(12) 0.750000 0.7167(13) 0.069(8) Uani 1 2 d S T P . .
O2 O 0.8930(14) 0.630(2) 0.6303(11) 0.088(6) Uani 1 1 d . . . . .
O3 O 0.9256(14) 0.750000 0.7812(14) 0.086(9) Uani 1 2 d S T P . .
O4 O 0.2605(12) 0.250000 0.7281(11) 0.039(4) Uani 1 2 d S T P A .
O5 O 0.2768(11) 0.250000 0.5517(12) 0.047(5) Uani 1 2 d S T P A .
O6 O 0.4049(16) 0.189(2) 0.646(2) 0.035(6) Uani 0.45 1 d . . P A 1
O7 O 0.3572(14) 0.084(2) 0.6657(17) 0.036(5) Uani 0.55 1 d . . P A 2
S1 S 0.6060(3) 0.4136(4) 0.5532(3) 0.0255(9) Uani 1 1 d . . . . .

loop_
_atom_site_aniso_label
_atom_site_aniso_U_11
_atom_site_aniso_U_22
_atom_site_aniso_U_33
_atom_site_aniso_U_23
_atom_site_aniso_U_13
_atom_site_aniso_U_12
C1 0.053(11) 0.080(12) 0.048(11) 0.000 0.001(8) 0.000
C2 0.045(7) 0.056(8) 0.034(7) -0.014(7) -0.008(6) 0.023(7)
C3 0.049(10) 0.043(10) 0.055(11) -0.024(10) -0.014(9) 0.013(9)
C4 0.044(10) 0.029(9) 0.055(11) -0.008(9) -0.019(8) 0.019(8)
C5 0.019(7) 0.058(11) 0.033(8) 0.012(8) 0.002(6) -0.009(8)
C6 0.014(10) 0.074(18) 0.020(10) 0.000 0.012(9) 0.000
Cl1 0.018(2) 0.052(3) 0.022(2) 0.000 -0.002(2) 0.000
Cl2 0.011(2) 0.119(6) 0.015(2) 0.000 -0.0019(19) 0.000
Cu1 0.0147(11) 0.0243(13) 0.0135(11) 0.000 0.0015(9) 0.000
N1 0.037(6) 0.058(8) 0.038(7) -0.012(6) -0.006(5) 0.016(6)
O1 0.023(9) 0.15(2) 0.030(9) 0.000 -0.001(8) 0.000
O2 0.127(15) 0.095(13) 0.042(8) -0.009(9) 0.021(9) 0.041(12)
O3 0.035(10) 0.19(3) 0.032(10) 0.000 -0.014(9) 0.000
O4 0.042(9) 0.063(12) 0.013(7) 0.000 0.016(7) 0.000
O5 0.024(8) 0.097(16) 0.019(8) 0.000 -0.008(7) 0.000
O6 0.027(12) 0.015(10) 0.062(16) -0.008(12) -0.016(11) 0.001(10)
O7 0.032(10) 0.019(10) 0.057(13) -0.010(10) -0.020(10) 0.003(9)
S1 0.0284(18) 0.0197(18) 0.0285(18) 0.0022(16) -0.0079(15) 0.0025(15)

loop_
_atom_type_symbol
_atom_type_description
_atom_type_scat_dispersion_real
_atom_type_scat_dispersion_imag
_atom_type_scat_source
C C 0.0033 0.0016 'International Tables Vol C Tables 4.2.6.8 and 6.1.1.4'
H H 0.0000 0.0000 'International Tables Vol C Tables 4.2.6.8 and 6.1.1.4'
N N 0.0061 0.0033 'International Tables Vol C Tables 4.2.6.8 and 6.1.1.4'
O O 0.0106 0.0060 'International Tables Vol C Tables 4.2.6.8 and 6.1.1.4'
S S 0.1246 0.1234 'International Tables Vol C Tables 4.2.6.8 and 6.1.1.4'
Cl Cl 0.1484 0.1585 'International Tables Vol C Tables 4.2.6.8 and 6.1.1.4'
Cu Cu 0.3201 1.2651 'International Tables Vol C Tables 4.2.6.8 and 6.1.1.4'

loop_
_geom_angle_atom_site_label_1
_geom_angle_atom_site_label_2
_geom_angle_atom_site_label_3
_geom_angle
_geom_angle_site_symmetry_1
_geom_angle_site_symmetry_3
C2 C1 C2 116(2) 7_565 .
C2 C1 H1A 108.3 7_565 .
C2 C1 H1A 108.3 . .
C2 C1 H1B 108.3 7_565 .
C2 C1 H1B 108.3 . .
H1A C1 H1B 107.4 . .
N1 C2 C1 111.4(18) . .
N1 C2 H2A 109.4 . .
C1 C2 H2A 109.4 . .
N1 C2 H2B 109.4 . .
C1 C2 H2B 109.4 . .
H2A C2 H2B 108.0 . .
N1 C3 C4 112.2(15) . .
N1 C3 H3A 109.2 . .
C4 C3 H3A 109.2 . .
N1 C3 H3B 109.2 . .
C4 C3 H3B 109.2 . .
H3A C3 H3B 107.9 . .
C3 C4 S1 109.1(12) . .
C3 C4 H4A 109.9 . .
S1 C4 H4A 109.9 . .
C3 C4 H4B 109.9 . .
S1 C4 H4B 109.9 . .
H4A C4 H4B 108.3 . .
C6 C5 S1 111.6(13) . .
C6 C5 H5A 109.3 . .
S1 C5 H5A 109.3 . .
C6 C5 H5B 109.3 . .
S1 C5 H5B 109.3 . .
H5A C5 H5B 108.0 . .
C5 C6 C5 117.0(18) . 7_565
C5 C6 H6A 108.0 . .
C5 C6 H6A 108.0 7_565 .
C5 C6 H6B 108.0 . .
C5 C6 H6B 108.0 7_565 .
H6A C6 H6B 107.3 . .
O1 Cl1 O3 107.2(12) . .
O1 Cl1 O2 109.5(9) . .
O3 Cl1 O2 110.7(8) . .
O1 Cl1 O2 109.5(9) . 7_575
O3 Cl1 O2 110.7(9) . 7_575
O2 Cl1 O2 109.2(14) . 7_575
O6 Cl2 O6 55(2) . 7_565
O6 Cl2 O4 125.6(14) . .
O6 Cl2 O4 125.6(14) 7_565 .
O6 Cl2 O5 114.7(13) . .
O6 Cl2 O5 114.7(13) 7_565 .
O4 Cl2 O5 110.8(10) . .
O6 Cl2 O7 101.8(13) . 7_565
O6 Cl2 O7 47.2(12) 7_565 7_565
O4 Cl2 O7 93.7(8) . 7_565
O5 Cl2 O7 104.9(7) . 7_565
O4 Cl2 O7 93.7(8) . .
O5 Cl2 O7 104.9(7) . .
O7 Cl2 O7 144.4(13) 7_565 .
N1 Cu1 N1 101.0(9) 7_565 .
N1 Cu1 S1 86.5(5) 7_565 7_565
N1 Cu1 S1 171.6(5) . 7_565
N1 Cu1 S1 171.6(5) 7_565 .
N1 Cu1 S1 86.5(5) . .
S1 Cu1 S1 85.8(2) 7_565 .
C3 N1 C2 112.6(15) . .
C3 N1 Cu1 110.3(11) . .
C2 N1 Cu1 117.9(12) . .
C3 N1 H1 104.9 . .
C2 N1 H1 104.9 . .
Cu1 N1 H1 104.9 . .
O6 O6 Cl2 62.3(10) 7_565 .
C5 S1 C4 102.6(8) . .
C5 S1 Cu1 100.2(6) . .
C4 S1 Cu1 98.4(6) . .

loop_
_geom_bond_atom_site_label_1
_geom_bond_atom_site_label_2
_geom_bond_distance
_geom_bond_site_symmetry_2
C1 C2 1.50(3) 7_565
C1 C2 1.50(3) .
C1 H1A 0.9900 .
C1 H1B 0.9900 .
C2 N1 1.48(2) .
C2 H2A 0.9900 .
C2 H2B 0.9900 .
C3 N1 1.44(2) .
C3 C4 1.53(3) .
C3 H3A 0.9900 .
C3 H3B 0.9900 .
C4 S1 1.816(17) .
C4 H4A 0.9900 .
C4 H4B 0.9900 .
C5 C6 1.49(2) .
C5 S1 1.806(15) .
C5 H5A 0.9900 .
C5 H5B 0.9900 .
C6 H6A 0.9900 .
C6 H6B 0.9900 .
Cl1 O1 1.395(18) .
Cl1 O3 1.409(18) .
Cl1 O2 1.422(17) .
Cl1 O2 1.422(17) 7_575
Cl2 O6 1.27(2) .
Cl2 O6 1.27(2) 7_565
Cl2 O4 1.395(15) .
Cl2 O5 1.415(16) .
Cl2 O7 1.683(19) 7_565
Cl2 O7 1.683(19) .
Cu1 N1 2.008(15) 7_565
Cu1 N1 2.008(15) .
Cu1 S1 2.315(4) 7_565
Cu1 S1 2.315(4) .
N1 H1 1.0000 .
O6 O6 1.18(5) 7_565
